data_7117615
loop_
_publ_author_name
'Zhou, Dong-Dong'
'Liu, Zhi-Juan'
'He, Chun-Ting'
'Liao, Pei-Qin'
'Zhou, Hao-Long'
'Zhong, Zhen-Song'
'Lin, Rui-Biao'
'Zhang, Wei-Xiong'
'Zhang, Jie-Peng'
'Chen, Xiao-Ming'

_publ_section_title
;
 Controlling the flexibility and single-crystal to single-crystal
 interpenetration reconstitution of metal-organic frameworks.
;
_journal_issue 63
_journal_name_full 'Chemical communications (Cambridge, England)'
_journal_page_first 12665
_journal_page_last 12668
_journal_paper_doi 10.1039/c5cc05036g
_journal_volume 51
_journal_year 2015
_chemical_formula_sum 'C12 H29 Ag6 Cl N12 O7'
_chemical_formula_weight 1136.14
_chemical_name_systematic
;
 ?
;
_space_group_crystal_system tetragonal
_space_group_IT_number 141
_space_group_name_Hall '-I 4bd 2'
_space_group_name_H-M_alt 'I 41/a m d'
_symmetry_space_group_name_Hall '-I 4bd 2'
_symmetry_space_group_name_H-M 'I 41/a m d :2'
_atom_sites_solution_hydrogens mixed
_audit_creation_method SHELXL-2013
_audit_update_record
;
2015-06-02 deposited with the CCDC.
2015-06-30 downloaded from the CCDC.
;
_cell_angle_alpha 90
_cell_angle_beta 90
_cell_angle_gamma 90
_cell_formula_units_Z 4
_cell_length_a 29.415(3)
_cell_length_b 29.415(3)
_cell_length_c 3.5250(4)
_cell_measurement_temperature 293(2)
_cell_volume 3050.0(6)
_computing_structure_refinement 'SHELXL-2013 (Sheldrick, 2013)'
_diffrn_ambient_temperature 293(2)
_diffrn_measured_fraction_theta_full 0.996
_diffrn_measured_fraction_theta_max 0.997
_diffrn_measurement_device_type CCD
_diffrn_radiation_type MoK\a
_diffrn_radiation_wavelength 0.71073
_diffrn_reflns_av_R_equivalents 0.0234
_diffrn_reflns_av_unetI/netI 0.0143
_diffrn_reflns_laue_measured_fraction_full 0.996
_diffrn_reflns_laue_measured_fraction_max 0.997
_diffrn_reflns_limit_h_max 35
_diffrn_reflns_limit_h_min -36
_diffrn_reflns_limit_k_max 32
_diffrn_reflns_limit_k_min -36
_diffrn_reflns_limit_l_max 4
_diffrn_reflns_limit_l_min -1
_diffrn_reflns_number 5474
_diffrn_reflns_point_group_measured_fraction_full 0.996
_diffrn_reflns_point_group_measured_fraction_max 0.997
_diffrn_reflns_theta_full 25.242
_diffrn_reflns_theta_max 25.995
_diffrn_reflns_theta_min 1.958
_exptl_absorpt_coefficient_mu 3.916
_exptl_crystal_colour colorless
_exptl_crystal_density_diffrn 2.474
_exptl_crystal_description needle-like
_exptl_crystal_F_000 2160
_exptl_crystal_size_max 0.190
_exptl_crystal_size_mid 0.100
_exptl_crystal_size_min 0.100
_refine_diff_density_max 0.509
_refine_diff_density_min -0.762
_refine_diff_density_rms 0.082
_refine_ls_extinction_method none
_refine_ls_goodness_of_fit_ref 1.059
_refine_ls_hydrogen_treatment constr
_refine_ls_matrix_type full
_refine_ls_number_parameters 66
_refine_ls_number_reflns 796
_refine_ls_number_restraints 0
_refine_ls_restrained_S_all 1.059
_refine_ls_R_factor_all 0.0408
_refine_ls_R_factor_gt 0.0341
_refine_ls_shift/su_max 0.000
_refine_ls_shift/su_mean 0.000
_refine_ls_structure_factor_coef Fsqd
_refine_ls_weighting_details
;
 w=1/[\s^2^(Fo^2^)+(0.0486P)^2^+10.7724P]
 where P=(Fo^2^+2Fc^2^)/3
;
_refine_ls_weighting_scheme calc
_refine_ls_wR_factor_gt 0.0914
_refine_ls_wR_factor_ref 0.0969
_reflns_Friedel_coverage 0.000
_reflns_number_gt 680
_reflns_number_total 796
_reflns_threshold_expression 'I > 2\s(I)'
_cod_data_source_file c5cc05036g2.cif
_cod_data_source_block 2
_cod_original_cell_volume 3050.0(7)
_cod_database_code 7117615
_shelx_space_group_comment
;
The symmetry employed for this shelxl refinement is uniquely defined
by the following loop, which should always be used as a source of
symmetry information in preference to the above space-group names.
They are only intended as comments.
;
_shelx_estimated_absorpt_t_min 0.523
_shelx_estimated_absorpt_t_max 0.695
_shelxl_version_number 2013-2

loop_
_space_group_symop_operation_xyz
'x, y, z'
'-x+1/2, -y, z+1/2'
'-y+1/4, x+3/4, z+1/4'
'y+1/4, -x+1/4, z+3/4'
'-x+1/2, y, -z+1/2'
'x, -y, -z'
'y+1/4, x+3/4, -z+1/4'
'-y+1/4, -x+1/4, -z+3/4'
'x+1/2, y+1/2, z+1/2'
'-x+1, -y+1/2, z+1'
'-y+3/4, x+5/4, z+3/4'
'y+3/4, -x+3/4, z+5/4'
'-x+1, y+1/2, -z+1'
'x+1/2, -y+1/2, -z+1/2'
'y+3/4, x+5/4, -z+3/4'
'-y+3/4, -x+3/4, -z+5/4'
'-x, -y, -z'
'x-1/2, y, -z-1/2'
'y-1/4, -x-3/4, -z-1/4'
'-y-1/4, x-1/4, -z-3/4'
'x-1/2, -y, z-1/2'
'-x, y, z'
'-y-1/4, -x-3/4, z-1/4'
'y-1/4, x-1/4, z-3/4'
'-x+1/2, -y+1/2, -z+1/2'
'x, y+1/2, -z'
'y+1/4, -x-1/4, -z+1/4'
'-y+1/4, x+1/4, -z-1/4'
'x, -y+1/2, z'
'-x+1/2, y+1/2, z+1/2'
'-y+1/4, -x-1/4, z+1/4'
'y+1/4, x+1/4, z-1/4'

loop_
_atom_site_label
_atom_site_type_symbol
_atom_site_fract_x
_atom_site_fract_y
_atom_site_fract_z
_atom_site_U_iso_or_equiv
_atom_site_adp_type
_atom_site_occupancy
_atom_site_site_symmetry_order
_atom_site_calc_flag
_atom_site_refinement_flags_posn
_atom_site_refinement_flags_adp
_atom_site_refinement_flags_occupancy
_atom_site_disorder_assembly
_atom_site_disorder_group
Ag1 Ag 0.44089(2) 0.30911(2) 0.1250 0.0746(3) Uani 1 2 d S T P . .
Ag2 Ag 0.2500 0.2500 0.7500 0.1263(6) Uani 1 4 d S T P . .
Cl1 Cl 0.5000 0.2500 0.6250 0.0472(7) Uani 1 8 d S T P . .
N1 N 0.38248(12) 0.27288(13) 0.3169(11) 0.0561(9) Uani 1 1 d . . . . .
N2 N 0.31618(19) 0.2500 0.5267(19) 0.079(2) Uani 1 2 d S T P B .
C1 C 0.34198(15) 0.2854(2) 0.4435(15) 0.0653(13) Uani 1 1 d . . . . .
H1 H 0.3328 0.3155 0.4707 0.078 Uiso 0.5 1 calc R U P A 1
C2 C 0.3252(5) 0.3313(5) 0.487(5) 0.098(4) Uani 0.5 1 d . . P B 2
H2A H 0.2932 0.3305 0.5399 0.147 Uiso 0.5 1 calc R U P B 2
H2B H 0.3303 0.3479 0.2562 0.147 Uiso 0.5 1 calc R U P B 2
H2C H 0.3408 0.3459 0.6919 0.147 Uiso 0.5 1 calc R U P B 2
O1 O 0.2500 0.3651(10) 0.7500 0.211(11) Uiso 0.5 2 d S . P C 1
H1WA H 0.2674 0.3822 0.8787 0.317 Uiso 0.375 1 d R U P C 1
O2 O 0.211(3) 0.391(3) 1.02(3) 0.25(3) Uiso 0.15 1 d . . P D 2
H2WA H 0.2121 0.3761 1.2338 0.372 Uiso 0.15 1 d R U P D 2
H2WB H 0.1832 0.3921 0.9527 0.372 Uiso 0.15 1 d R U P D 2
O3 O 0.2500 0.420(9) 1.2500 0.31(11) Uiso 0.1 2 d S . P E 3
H3WA H 0.2720 0.4017 1.2425 0.459 Uiso 0.05 1 d R U P E 3
H3WB H 0.2609 0.4471 1.2354 0.459 Uiso 0.05 1 d R U P E 3
O4 O 0.2500 0.429(6) 0.7500 0.26(7) Uiso 0.125 2 d S . P F 4
H4WA H 0.2675 0.4123 0.8798 0.393 Uiso 0.0625 1 d R U P F 4
H4WB H 0.2526 0.4525 0.8914 0.393 Uiso 0.0625 1 d R U P F 4
O5 O 0.181(4) 0.431(4) 0.3750 0.26(7) Uiso 0.125 2 d S . P G 5
H5WA H 0.1645 0.4218 0.3643 0.388 Uiso 0.0625 1 d R U P G 5
H5WB H 0.2016 0.4650 0.3750 0.388 Uiso 0.0625 1 d R U P G 5
O6 O 0.232(6) 0.453(3) 1.01(5) 0.39(9) Uiso 0.15 1 d . . P H 6
H6WA H 0.2579 0.4466 1.1073 0.579 Uiso 0.15 1 d R U P H 6
H6WB H 0.2081 0.4631 1.1109 0.579 Uiso 0.15 1 d R U P H 6
O7 O 0.180(6) 0.433(6) 0.99(5) 0.33(6) Uiso 0.15 1 d . . P I 7
H7WA H 0.2136 0.4148 0.8615 0.488 Uiso 0.15 1 d R U P I 7
H7WB H 0.1747 0.4371 0.7323 0.488 Uiso 0.15 1 d R U P I 7

loop_
_atom_site_aniso_label
_atom_site_aniso_U_11
_atom_site_aniso_U_22
_atom_site_aniso_U_33
_atom_site_aniso_U_23
_atom_site_aniso_U_13
_atom_site_aniso_U_12
Ag1 0.0734(3) 0.0734(3) 0.0771(5) 0.0105(2) 0.0105(2) -0.0156(3)
Ag2 0.0363(4) 0.2789(19) 0.0638(6) 0.000 0.0107(4) 0.000
Cl1 0.0518(9) 0.0518(9) 0.0379(14) 0.000 0.000 0.000
N1 0.0431(18) 0.076(2) 0.049(2) -0.0005(19) 0.0046(17) 0.0013(17)
N2 0.038(3) 0.146(7) 0.052(3) 0.000 0.008(3) 0.000
C1 0.046(3) 0.096(4) 0.053(3) -0.001(3) 0.002(2) 0.017(3)
C2 0.082(8) 0.114(11) 0.098(11) -0.011(9) 0.011(8) 0.033(8)

loop_
_atom_type_symbol
_atom_type_description
_atom_type_scat_dispersion_real
_atom_type_scat_dispersion_imag
_atom_type_scat_source
C C 0.0033 0.0016 'International Tables Vol C Tables 4.2.6.8 and 6.1.1.4'
H H 0.0000 0.0000 'International Tables Vol C Tables 4.2.6.8 and 6.1.1.4'
N N 0.0061 0.0033 'International Tables Vol C Tables 4.2.6.8 and 6.1.1.4'
O O 0.0106 0.0060 'International Tables Vol C Tables 4.2.6.8 and 6.1.1.4'
Cl Cl 0.1484 0.1585 'International Tables Vol C Tables 4.2.6.8 and 6.1.1.4'
Ag Ag -0.8971 1.1015 'International Tables Vol C Tables 4.2.6.8 and 6.1.1.4'

loop_
_geom_angle_atom_site_label_1
_geom_angle_atom_site_label_2
_geom_angle_atom_site_label_3
_geom_angle
_geom_angle_site_symmetry_1
_geom_angle_site_symmetry_3
N1 Ag1 N1 155.0(2) . 16_554
N2 Ag2 N2 180.00(11) . 25_556
C1 N1 N1 106.1(3) . 29
C1 N1 Ag1 133.9(4) . .
N1 N1 Ag1 120.00(10) 29 .
C1 N2 C1 104.0(6) 29 .
C1 N2 Ag2 128.0(3) 29 .
C1 N2 Ag2 128.0(3) . .
N2 C1 N1 111.9(5) . .
N2 C1 C2 121.0(7) . .
N1 C1 C2 127.1(8) . .
N2 C1 H1 124.1 . .
N1 C1 H1 124.1 . .
C1 C2 H2A 109.5 . .
C1 C2 H2B 109.5 . .
H2A C2 H2B 109.5 . .
C1 C2 H2C 109.5 . .
H2A C2 H2C 109.5 . .
H2B C2 H2C 109.5 . .
H2WA O2 H2WB 108.4 . .
H3WA O3 H3WB 108.1 . .
H4WA O4 H4WB 95.9 . .
H5WA O5 H5WB 150.4 . .
O6 O6 H6WA 149.7 15_446 .
O6 O6 H6WB 65.7 15_446 .
H6WA O6 H6WB 129.9 . .
O7 O7 H7WA 59.8 15_446 .
O7 O7 H7WB 20.4 15_446 .
H7WA O7 H7WB 79.6 . .

loop_
_geom_bond_atom_site_label_1
_geom_bond_atom_site_label_2
_geom_bond_distance
_geom_bond_site_symmetry_2
Ag1 N1 2.132(4) .
Ag1 N1 2.132(4) 16_554
Ag2 N2 2.100(6) .
Ag2 N2 2.100(6) 25_556
N1 C1 1.324(6) .
N1 N1 1.346(8) 29
N2 C1 1.321(6) 29
N2 C1 1.321(6) .
C1 C2 1.445(15) .
C1 H1 0.9300 .
C2 H2A 0.9600 .
C2 H2B 0.9600 .
C2 H2C 0.9600 .
O1 H1WA 0.8499 .
O2 H2WA 0.8607 .
O2 H2WB 0.8499 .
O3 H3WA 0.8500 .
O3 H3WB 0.8500 .
O4 H4WA 0.8501 .
O4 H4WB 0.8500 .
O5 H5WA 0.5638 .
O5 H5WB 1.1630 .
O6 O6 1.5(3) 15_446
O6 H6WA 0.8501 .
O6 H6WB 0.8499 .
O7 O7 0.8(3) 15_446
O7 H7WA 1.2156 .
O7 H7WB 0.9399 .
